data_1574936
loop_
_publ_author_name
'Sueyoshi, Fumika'
'Sakai, Ken'

_publ_section_title
;
 4,4&#x2032;-{[(2,2&#x2032;-Bipyridine)-5,5&#x2032;-dicarbonyl]bis(azanediyl)}bis(1-methylpyridin-1-ium)
 bis[hexafluoridophosphate(V)] acetonitrile disolvate
;
_journal_coeditor_code ZL4084
_journal_issue 6
_journal_name_full IUCrData
_journal_page_first x250517
_journal_paper_doi 10.1107/S2414314625005176
_journal_volume 10
_journal_year 2025
_chemical_formula_iupac 'C24 H22 N6 O2 2+ , 2P F6- , 2C2 H3 N'
_chemical_formula_moiety 'C24 H22 N6 O2 2+, 2(F6 P -), 2(C2 H3 N)'
_chemical_formula_sum 'C28 H28 F12 N8 O2 P2'
_chemical_formula_weight 798.52
_chemical_name_common
;
5,5-Bis{<i>N</i>-(4-pyridyl)methylcarbamoyl}-2,2-bipyridine
bis[hexafluoridophosphate(V)] acetonitrile disolvate
;
_chemical_name_systematic
'4,4'-{[(2,2'-Bipyridine)-5,5'-dicarbonyl]bis(azanediyl)}bis(1-methylpyridin-1-ium) bis[hexafluoridophosphate(V)] acetonitrile disolvate'
_space_group_crystal_system triclinic
_space_group_IT_number 2
_space_group_name_Hall '-P 1'
_space_group_name_H-M_alt 'P -1'
_atom_sites_solution_hydrogens difmap
_atom_sites_solution_primary dual
_atom_sites_solution_secondary difmap
_audit_creation_method 'SHELXL 2019/2'
_cell_angle_alpha 93.392(3)
_cell_angle_beta 102.488(3)
_cell_angle_gamma 95.435(3)
_cell_formula_units_Z 1
_cell_length_a 7.7661(2)
_cell_length_b 8.1535(3)
_cell_length_c 13.3262(5)
_cell_measurement_reflns_used 4689
_cell_measurement_temperature 100(2)
_cell_measurement_theta_max 28.2930
_cell_measurement_theta_min 2.7010
_cell_volume 817.40(5)
_computing_cell_refinement
;
CrysAlisPro 1.171.44.46a (Rigaku OD, 2024)
;
_computing_data_collection 'CrysAlisPro system (CCD 43.105a 64-bit (release 11-01-2024))'
_computing_data_reduction
;
CrysAlisPro 1.171.44.46a (Rigaku OD, 2024)
;
_computing_molecular_graphics
;
<i>KENX</i> (Sakai, 2025)
;
_computing_publication_material
;
<i>SHELXL2019/2</i> (Sheldrick, 2015b), <i>KENX</i> (Sakai,
2025), ORTEPII
(Johnson, 1976),
TEXSAN (Molecular Structure Corporation, 2001)
Mercury (Macrae <i>et al.</i>, 2020)
;
_computing_structure_refinement
;
<i>SHELXL2019/2</i> (Sheldrick, 2015b)
;
_computing_structure_solution
;
<i>SHELXT2018/2</i> (Sheldrick, 2015a)
;
_diffrn_ambient_temperature 100(2)
_diffrn_detector_area_resol_mean 10.0000
_diffrn_measured_fraction_theta_full 1.000
_diffrn_measured_fraction_theta_max 0.799
_diffrn_measurement_device_type 'XtaLAB Synergy, Dualflex, HyPix'
_diffrn_measurement_method '\w scans'
_diffrn_radiation_monochromator mirror
_diffrn_radiation_source 'micro-focus sealed X-ray tube'
_diffrn_radiation_type MoK\a
_diffrn_radiation_wavelength 0.71073
_diffrn_reflns_av_R_equivalents 0.0435
_diffrn_reflns_av_sigmaI/netI 0.0466
_diffrn_reflns_limit_h_max 10
_diffrn_reflns_limit_h_min -9
_diffrn_reflns_limit_k_max 10
_diffrn_reflns_limit_k_min -10
_diffrn_reflns_limit_l_max 18
_diffrn_reflns_limit_l_min -14
_diffrn_reflns_number 10914
_diffrn_reflns_theta_full 25.242
_diffrn_reflns_theta_max 29.598
_diffrn_reflns_theta_min 2.518
_diffrn_standards_number 0
_exptl_absorpt_coefficient_mu 0.245
_exptl_absorpt_correction_T_max 1.00000
_exptl_absorpt_correction_T_min 0.47089
_exptl_absorpt_correction_type multi-scan
_exptl_absorpt_process_details
;
(CrysAlisPro; Rigaku OD, 2024)
;
_exptl_crystal_colour brown
_exptl_crystal_density_diffrn 1.622
_exptl_crystal_density_method 'not measured'
_exptl_crystal_description prism
_exptl_crystal_F_000 406
_exptl_crystal_size_max 0.41
_exptl_crystal_size_mid 0.38
_exptl_crystal_size_min 0.14
_refine_diff_density_max 0.370
_refine_diff_density_min -0.350
_refine_ls_extinction_coef not_refined
_refine_ls_extinction_method none
_refine_ls_goodness_of_fit_ref 1.090
_refine_ls_hydrogen_treatment mixed
_refine_ls_matrix_type full
_refine_ls_number_parameters 351
_refine_ls_number_reflns 3677
_refine_ls_number_restraints 1144
_refine_ls_restrained_S_all 1.117
_refine_ls_R_factor_all 0.0642
_refine_ls_R_factor_gt 0.0479
_refine_ls_shift/su_max 0.000
_refine_ls_shift/su_mean 0.000
_refine_ls_structure_factor_coef Fsqd
_refine_ls_weighting_details 'w=1/[\s^2^(Fo^2^)+(0.0695P)^2^+0.5331P] where P=(Fo^2^+2Fc^2^)/3'
_refine_ls_weighting_scheme calc
_refine_ls_wR_factor_gt 0.1137
_refine_ls_wR_factor_ref 0.1229
_reflns_number_gt 2834
_reflns_number_total 3677
_reflns_threshold_expression 'I > 2\s(I)'
_cod_data_source_file zl4084.cif
_cod_data_source_block I
_cod_database_code 1574936

loop_
_symmetry_equiv_pos_as_xyz
'x, y, z'
'-x, -y, -z'

loop_
_atom_site_type_symbol
_atom_site_label
_atom_site_fract_x
_atom_site_fract_y
_atom_site_fract_z
_atom_site_U_iso_or_equiv
_atom_site_adp_type
_atom_site_calc_flag
_atom_site_occupancy
_atom_site_disorder_assembly
_atom_site_disorder_group
P P1 0.21563(6) 0.64060(6) 0.37256(4) 0.02504(17) Uani d 1 . .
F F1A 0.3516(5) 0.6623(6) 0.4791(3) 0.0672(13) Uani d 0.654(3) A 1
F F2A 0.2511(8) 0.8319(5) 0.3589(4) 0.0421(11) Uani d 0.654(3) A 1
F F3A 0.0840(4) 0.6143(4) 0.2600(2) 0.0609(9) Uani d 0.654(3) A 1
F F4A 0.1824(8) 0.4450(5) 0.3815(5) 0.0482(12) Uani d 0.654(3) A 1
F F5A 0.0563(4) 0.6665(4) 0.4234(3) 0.0514(8) Uani d 0.654(3) A 1
F F6A 0.3769(4) 0.6091(4) 0.3167(3) 0.0464(8) Uani d 0.654(3) A 1
F F1B 0.3948(10) 0.6197(12) 0.4536(6) 0.057(2) Uani d 0.291(3) A 2
F F2B 0.2841(17) 0.8322(11) 0.3722(11) 0.055(3) Uani d 0.291(3) A 2
F F3B 0.0365(7) 0.6698(8) 0.2980(5) 0.0461(15) Uani d 0.291(3) A 2
F F4B 0.1475(16) 0.4554(11) 0.3801(10) 0.054(3) Uani d 0.291(3) A 2
F F5B 0.1342(11) 0.6971(10) 0.4707(5) 0.0646(19) Uani d 0.291(3) A 2
F F6B 0.3012(11) 0.5969(12) 0.2820(5) 0.065(2) Uani d 0.291(3) A 2
F F1C 0.342(3) 0.539(3) 0.4504(15) 0.063(5) Uani d 0.0546(18) B 3
F F2C 0.285(3) 0.802(2) 0.4481(15) 0.060(4) Uani d 0.0546(18) A 3
F F3C 0.088(3) 0.741(3) 0.2974(15) 0.065(5) Uani d 0.0546(18) A 3
F F4C 0.152(3) 0.479(2) 0.2969(15) 0.055(4) Uani d 0.0546(18) A 3
F F5C 0.064(2) 0.596(3) 0.4324(17) 0.057(5) Uani d 0.0546(18) A 3
F F6C 0.370(2) 0.684(3) 0.3140(17) 0.061(5) Uani d 0.0546(18) A 3
O O1 1.16857(18) 0.84347(18) -0.01190(11) 0.0331(4) Uani d 1 . .
N N1 0.6300(2) 0.6666(2) 0.08593(13) 0.0313(4) Uani d 1 . .
N N2 1.1375(2) 0.9356(2) 0.14668(13) 0.0283(4) Uani d 1 . .
N N3 1.5859(2) 1.2694(2) 0.25358(13) 0.0276(4) Uani d 1 . .
N N4 0.8997(2) 1.0188(3) 0.31784(15) 0.0381(5) Uani d 1 . .
C C1 0.5868(2) 0.5513(2) 0.00584(14) 0.0245(4) Uani d 1 . .
C C2 0.6944(3) 0.5290(2) -0.06365(15) 0.0267(4) Uani d 1 . .
H H2 0.657801 0.448885 -0.120957 0.032 Uiso calc 1 . .
C C3 0.8559(3) 0.6259(2) -0.04778(15) 0.0259(4) Uani d 1 . .
H H3 0.931993 0.613397 -0.094126 0.031 Uiso calc 1 . .
C C4 0.7863(3) 0.7586(3) 0.10044(16) 0.0311(5) Uani d 1 . .
H H4 0.817968 0.840171 0.157134 0.037 Uiso calc 1 . .
C C5 0.9049(3) 0.7416(2) 0.03710(14) 0.0247(4) Uani d 1 . .
C C6 1.0819(3) 0.8428(2) 0.05392(14) 0.0250(4) Uani d 1 . .
C C7 1.2920(3) 1.0428(2) 0.17970(15) 0.0258(4) Uani d 1 . .
C C8 1.4345(3) 1.0520(3) 0.13156(16) 0.0292(4) Uani d 1 . .
H H8 1.431905 0.979342 0.072716 0.035 Uiso calc 1 . .
C C9 1.3044(3) 1.1501(3) 0.26752(15) 0.0292(5) Uani d 1 . .
H H9 1.210315 1.146108 0.302866 0.035 Uiso calc 1 . .
C C10 1.5775(3) 1.1657(3) 0.16923(16) 0.0305(5) Uani d 1 . .
H H10 1.673548 1.172358 0.135459 0.037 Uiso calc 1 . .
C C11 1.4520(3) 1.2606(3) 0.30231(15) 0.0292(4) Uani d 1 . .
H H11 1.459698 1.332626 0.362209 0.035 Uiso calc 1 . .
C C12 1.7409(3) 1.3945(3) 0.29059(18) 0.0357(5) Uani d 1 . .
H H12A 1.838140 1.366523 0.258886 0.054 Uiso calc 1 . .
H H12B 1.779023 1.396335 0.365756 0.054 Uiso calc 1 . .
H H12C 1.708218 1.503564 0.271681 0.054 Uiso calc 1 . .
C C13 0.8309(3) 0.9568(3) 0.37464(17) 0.0325(5) Uani d 1 . .
C C14 0.7408(3) 0.8760(3) 0.44701(19) 0.0457(6) Uani d 1 . .
H H14A 0.622944 0.825099 0.410193 0.069 Uiso calc 1 . .
H H14B 0.728513 0.958103 0.501048 0.069 Uiso calc 1 . .
H H14C 0.810483 0.790600 0.478350 0.069 Uiso calc 1 . .
H H2N 1.068(4) 0.925(4) 0.192(2) 0.069 Uiso d 1 . .

loop_
_atom_site_aniso_label
_atom_site_aniso_U_11
_atom_site_aniso_U_22
_atom_site_aniso_U_33
_atom_site_aniso_U_12
_atom_site_aniso_U_13
_atom_site_aniso_U_23
P1 0.0254(3) 0.0250(3) 0.0236(3) 0.0021(2) 0.0033(2) 0.0018(2)
F1A 0.059(2) 0.094(4) 0.0334(16) -0.018(2) -0.0151(14) 0.0217(18)
F2A 0.052(2) 0.0252(18) 0.053(2) 0.0034(13) 0.0191(19) 0.0070(14)
F3A 0.0591(19) 0.071(2) 0.0362(15) -0.0266(16) -0.0125(12) 0.0090(13)
F4A 0.045(2) 0.0259(16) 0.085(3) 0.0057(13) 0.036(2) 0.0163(16)
F5A 0.0469(16) 0.0370(15) 0.080(2) 0.0065(13) 0.0356(15) 0.0024(15)
F6A 0.0506(16) 0.0312(13) 0.066(2) -0.0042(13) 0.0376(15) -0.0025(15)
F1B 0.052(4) 0.040(4) 0.062(5) 0.005(3) -0.023(3) 0.001(3)
F2B 0.045(4) 0.037(5) 0.075(6) 0.002(3) -0.001(4) -0.004(4)
F3B 0.035(3) 0.033(3) 0.058(4) -0.007(2) -0.015(3) 0.010(3)
F4B 0.036(4) 0.043(5) 0.075(5) 0.003(3) -0.007(4) 0.013(4)
F5B 0.088(5) 0.067(4) 0.056(4) 0.028(4) 0.045(4) 0.011(3)
F6B 0.102(6) 0.064(4) 0.036(4) 0.018(5) 0.030(4) -0.002(3)
F1C 0.062(8) 0.052(8) 0.065(8) 0.007(8) -0.005(8) 0.000(8)
F2C 0.066(7) 0.054(7) 0.059(7) -0.001(7) 0.011(7) 0.012(7)
F3C 0.064(8) 0.055(8) 0.068(8) -0.003(8) 0.002(8) 0.003(8)
F4C 0.054(7) 0.055(7) 0.051(7) -0.009(7) 0.008(7) 0.003(7)
F5C 0.057(8) 0.043(8) 0.069(8) -0.002(8) 0.012(8) 0.000(8)
F6C 0.065(8) 0.054(8) 0.063(8) -0.002(8) 0.015(8) -0.006(8)
O1 0.0314(8) 0.0376(9) 0.0294(8) -0.0029(6) 0.0096(6) -0.0037(6)
N1 0.0289(9) 0.0338(10) 0.0265(9) -0.0054(7) 0.0015(7) -0.0051(7)
N2 0.0252(8) 0.0331(10) 0.0242(9) -0.0057(7) 0.0047(7) -0.0002(7)
N3 0.0249(8) 0.0269(9) 0.0283(9) -0.0017(7) 0.0017(7) 0.0031(7)
N4 0.0350(10) 0.0433(11) 0.0353(10) 0.0047(8) 0.0073(8) -0.0016(9)
C1 0.0269(10) 0.0223(10) 0.0207(9) 0.0016(8) -0.0018(7) 0.0022(7)
C2 0.0309(10) 0.0232(10) 0.0231(10) 0.0024(8) 0.0008(8) -0.0003(8)
C3 0.0271(10) 0.0264(10) 0.0240(10) 0.0050(8) 0.0039(8) 0.0030(8)
C4 0.0315(11) 0.0313(11) 0.0268(11) -0.0031(9) 0.0031(8) -0.0042(8)
C5 0.0278(10) 0.0219(10) 0.0224(10) 0.0019(8) 0.0009(8) 0.0039(7)
C6 0.0283(10) 0.0218(10) 0.0229(10) 0.0034(8) 0.0011(8) 0.0027(7)
C7 0.0270(10) 0.0249(10) 0.0232(10) 0.0004(8) 0.0009(8) 0.0037(8)
C8 0.0277(10) 0.0307(11) 0.0289(11) 0.0045(8) 0.0053(8) 0.0011(8)
C9 0.0275(10) 0.0324(11) 0.0261(10) -0.0024(8) 0.0056(8) 0.0007(8)
C10 0.0263(10) 0.0346(12) 0.0310(11) 0.0034(9) 0.0071(8) 0.0028(9)
C11 0.0310(10) 0.0317(11) 0.0237(10) -0.0005(9) 0.0051(8) 0.0017(8)
C12 0.0295(11) 0.0345(12) 0.0395(12) -0.0075(9) 0.0049(9) 0.0024(9)
C13 0.0258(10) 0.0359(12) 0.0327(11) 0.0039(9) 0.0024(9) -0.0076(9)
C14 0.0398(13) 0.0549(16) 0.0428(14) -0.0025(11) 0.0144(11) -0.0008(11)

loop_
_atom_type_symbol
_atom_type_description
_atom_type_scat_dispersion_real
_atom_type_scat_dispersion_imag
_atom_type_scat_source
C C 0.0033 0.0016 'International Tables Vol C Tables 4.2.6.8 and 6.1.1.4'
H H 0.0000 0.0000 'International Tables Vol C Tables 4.2.6.8 and 6.1.1.4'
N N 0.0061 0.0033 'International Tables Vol C Tables 4.2.6.8 and 6.1.1.4'
O O 0.0106 0.0060 'International Tables Vol C Tables 4.2.6.8 and 6.1.1.4'
F F 0.0171 0.0103 'International Tables Vol C Tables 4.2.6.8 and 6.1.1.4'
P P 0.1023 0.0942 'International Tables Vol C Tables 4.2.6.8 and 6.1.1.4'

loop_
_geom_angle_atom_site_label_1
_geom_angle_atom_site_label_2
_geom_angle_atom_site_label_3
_geom_angle_site_symmetry_1
_geom_angle_site_symmetry_3
_geom_angle
_geom_angle_publ_flag
C4 N1 C1 . . 117.76(17) ?
C6 N2 C7 . . 127.37(16) ?
C6 N2 H2N . . 117(2) ?
C7 N2 H2N . . 115.5(19) ?
C11 N3 C10 . . 119.84(17) ?
C11 N3 C12 . . 120.07(17) ?
C10 N3 C12 . . 120.08(17) ?
N1 C1 C2 . . 122.80(17) ?
N1 C1 C1 . 2_665 115.9(2) ?
C2 C1 C1 . 2_665 121.3(2) ?
C3 C2 C1 . . 118.74(18) ?
C2 C3 C5 . . 118.93(18) ?
N1 C4 C5 . . 123.50(19) ?
C4 C5 C3 . . 118.20(18) ?
C4 C5 C6 . . 123.78(17) ?
C3 C5 C6 . . 118.01(17) ?
O1 C6 N2 . . 122.54(17) ?
O1 C6 C5 . . 121.43(17) ?
N2 C6 C5 . . 116.03(16) ?
N2 C7 C8 . . 124.85(18) ?
N2 C7 C9 . . 117.34(17) ?
C8 C7 C9 . . 117.81(18) ?
C10 C8 C7 . . 119.68(19) ?
C11 C9 C7 . . 119.88(18) ?
N3 C10 C8 . . 121.53(18) ?
N3 C11 C9 . . 121.25(18) ?
N4 C13 C14 . . 179.4(2) ?
F5A P1 F1A . . 92.52(19) ?
F6B P1 F4B . . 92.8(5) ?
F6B P1 F3B . . 92.3(4) ?
F4B P1 F3B . . 91.9(5) ?
F3C P1 F4C . . 90.4(7) ?
F3C P1 F5C . . 90.3(7) ?
F4C P1 F5C . . 91.0(7) ?
F5A P1 F2A . . 92.5(2) ?
F1A P1 F2A . . 90.6(2) ?
F3C P1 F2C . . 90.4(7) ?
F4C P1 F2C . . 178.4(8) ?
F5C P1 F2C . . 90.3(7) ?
F3C P1 F6C . . 90.6(8) ?
F4C P1 F6C . . 89.2(7) ?
F5C P1 F6C . . 179.1(9) ?
F2C P1 F6C . . 89.4(7) ?
F6B P1 F1B . . 90.9(4) ?
F4B P1 F1B . . 89.8(5) ?
F3B P1 F1B . . 176.3(4) ?

loop_
_geom_bond_atom_site_label_1
_geom_bond_atom_site_label_2
_geom_bond_site_symmetry_2
_geom_bond_distance
_geom_bond_publ_flag
O1 C6 . 1.215(2) y
N1 C4 . 1.335(3) y
N1 C1 . 1.342(3) y
N2 C6 . 1.373(2) y
N2 C7 . 1.387(2) y
N2 H2N . 0.89(3) ?
N3 C11 . 1.339(2) y
N3 C10 . 1.352(3) y
N3 C12 . 1.477(3) y
N4 C13 . 1.133(3) y
C1 C2 . 1.390(3) y
C1 C1 2_665 1.491(4) y
C2 C3 . 1.386(3) y
C3 C5 . 1.391(3) y
C4 C5 . 1.388(3) y
C5 C6 . 1.500(3) y
C7 C8 . 1.392(3) y
C7 C9 . 1.400(3) y
C8 C10 . 1.362(3) y
C9 C11 . 1.366(3) y
C13 C14 . 1.461(3) y
P1 F6B . 1.538(7) ?
P1 F5A . 1.559(3) ?
P1 F1A . 1.565(3) ?
P1 F4B . 1.568(8) ?
P1 F3B . 1.573(5) ?
P1 F3C . 1.574(11) ?
P1 F4C . 1.580(11) ?
P1 F5C . 1.585(11) ?
P1 F2A . 1.586(4) ?
P1 F2C . 1.587(11) ?
P1 F6C . 1.590(11) ?
P1 F1B . 1.596(7) ?

loop_
_geom_hbond_atom_site_label_D
_geom_hbond_atom_site_label_H
_geom_hbond_atom_site_label_A
_geom_hbond_site_symmetry_A
_geom_hbond_distance_DH
_geom_hbond_distance_HA
_geom_hbond_distance_DA
_geom_hbond_angle_DHA
_geom_hbond_publ_flag
N2 H2N F3C 1_655 0.89(3) 2.11(3) 2.70(2) 123(3) yes
N2 H2N N4 . 0.89(3) 2.47(3) 3.309(2) 157(3) yes
C2 H2 F6B 2_665 0.95 2.25 3.037(7) 139.4 yes
C4 H4 N4 . 0.95 2.45 3.389(3) 172.2 yes
C8 H8 O1 . 0.95 2.26 2.838(3) 118.4 yes
C9 H9 N4 . 0.95 2.59 3.440(3) 149.5 yes
C10 H10 O1 2_875 0.95 2.26 3.176(2) 161.7 yes
C11 H11 F1A 2_776 0.95 2.29 2.981(4) 128.7 yes
C11 H11 F4A 1_665 0.95 2.48 3.020(6) 116.4 yes
C11 H11 F6A 1_665 0.95 2.48 2.957(4) 111.4 yes
C11 H11 F1B 2_776 0.95 2.46 3.268(8) 142.7 yes
C11 H11 F1C 1_665 0.95 2.36 3.21(2) 149.7 yes
C12 H12A F4C 1_765 0.98 2.46 3.19(2) 130.9 yes
C12 H12B F1A 2_776 0.98 2.54 3.348(4) 139.4 yes
C12 H12B F5B 2_776 0.98 2.33 3.272(7) 160.1 yes
C14 H14A F6A . 0.98 2.53 3.465(4) 160.5 yes
C14 H14A F1B . 0.98 2.50 3.264(10) 134.2 yes
C14 H14A F6C . 0.98 2.27 3.24(2) 172.3 yes
C14 H14B F2A 2_676 0.98 2.43 3.397(5) 171.0 yes
C14 H14B F2B 2_676 0.98 2.36 3.334(13) 175.8 yes
C14 H14B F2C 2_676 0.98 2.05 2.941(14) 150.6 yes
C14 H14C F5A 1_655 0.98 2.47 3.176(4) 128.9 yes

loop_
_geom_torsion_atom_site_label_1
_geom_torsion_atom_site_label_2
_geom_torsion_atom_site_label_3
_geom_torsion_atom_site_label_4
_geom_torsion_site_symmetry_1
_geom_torsion_site_symmetry_2
_geom_torsion_site_symmetry_3
_geom_torsion_site_symmetry_4
_geom_torsion
_geom_torsion_publ_flag
C4 N1 C1 C2 . . . . -2.5(3) ?
C4 N1 C1 C1 . . . 2_665 178.6(2) ?
N1 C1 C2 C3 . . . . 2.3(3) ?
C1 C1 C2 C3 2_665 . . . -178.8(2) ?
C1 C2 C3 C5 . . . . 0.1(3) ?
C1 N1 C4 C5 . . . . 0.3(3) ?
N1 C4 C5 C3 . . . . 2.0(3) ?
N1 C4 C5 C6 . . . . -179.0(2) ?
C2 C3 C5 C4 . . . . -2.1(3) ?
C2 C3 C5 C6 . . . . 178.83(17) ?
C7 N2 C6 O1 . . . . 1.0(3) ?
C7 N2 C6 C5 . . . . -177.87(18) ?
C4 C5 C6 O1 . . . . -167.70(19) ?
C3 C5 C6 O1 . . . . 11.3(3) ?
C4 C5 C6 N2 . . . . 11.2(3) ?
C3 C5 C6 N2 . . . . -169.84(17) ?
C6 N2 C7 C8 . . . . -12.5(3) ?
C6 N2 C7 C9 . . . . 166.98(19) ?
N2 C7 C8 C10 . . . . 178.0(2) ?
C9 C7 C8 C10 . . . . -1.5(3) ?
N2 C7 C9 C11 . . . . -178.67(19) ?
C8 C7 C9 C11 . . . . 0.9(3) ?
C11 N3 C10 C8 . . . . 0.4(3) ?
C12 N3 C10 C8 . . . . -178.3(2) ?
C7 C8 C10 N3 . . . . 0.8(3) ?
C10 N3 C11 C9 . . . . -1.1(3) ?
C12 N3 C11 C9 . . . . 177.6(2) ?
C7 C9 C11 N3 . . . . 0.4(3) ?
